data_4085606
loop_
_publ_author_name
'Boselli, Luca'
'Carraz, Ma\"elle'
'Maz\`eres, Serge'
'Paloque, Lucie'
'Gonz\'alez, Germ\'an'
'Benoit-Vical, Fran\,coise'
'Valentin, Alexis'
'Hemmert, Catherine'
'Gornitzka, Heinz'

_publ_section_title
;
 Synthesis, Structures, and Biological Studies of Heterobimetallic
 Au(I)--Ru(II) Complexes Involving N-Heterocyclic Carbene-Based
 Multidentate Ligands
;
_journal_issue 6
_journal_name_full Organometallics
_journal_page_first 1046
_journal_paper_doi 10.1021/om501158m
_journal_volume 34
_journal_year 2015
_chemical_formula_sum 'C21 H19 Br N4'
_chemical_formula_weight 407.31
_chemical_name_systematic
; 
 ? 
;
_space_group_crystal_system monoclinic
_space_group_IT_number 14
_space_group_name_Hall '-P 2ybc'
_space_group_name_H-M_alt 'P 1 21/c 1'
_symmetry_space_group_name_Hall '-P 2ybc'
_symmetry_space_group_name_H-M 'P 1 21/c 1'
_atom_sites_solution_hydrogens geom
_audit_creation_method SHELXL-2014
_cell_angle_alpha 90
_cell_angle_beta 102.492(2)
_cell_angle_gamma 90
_cell_formula_units_Z 8
_cell_length_a 14.6992(7)
_cell_length_b 26.1928(12)
_cell_length_c 9.8918(4)
_cell_measurement_temperature 180(2)
_cell_volume 3718.3(3)
_computing_cell_refinement 'Bruker SAINT'
_computing_data_collection 'Bruker APEX2'
_computing_data_reduction 'Bruker SAINT'
_computing_molecular_graphics 'Bruker SHELXTL'
_computing_publication_material 'Bruker SHELXTL'
_computing_structure_refinement 'SHELXL-2014 (Sheldrick, 2014)'
_computing_structure_solution 'SHELXS-97 (Sheldrick, 2008)'
_diffrn_ambient_temperature 180(2)
_diffrn_measured_fraction_theta_full 0.991
_diffrn_measured_fraction_theta_max 0.993
_diffrn_measurement_device_type 'Bruker APEX-II CCD'
_diffrn_measurement_method '\f and \w scans'
_diffrn_radiation_type MoK\a
_diffrn_radiation_wavelength 0.71073
_diffrn_reflns_av_R_equivalents 0.0934
_diffrn_reflns_av_unetI/netI 0.0605
_diffrn_reflns_Laue_measured_fraction_full 0.991
_diffrn_reflns_Laue_measured_fraction_max 0.993
_diffrn_reflns_limit_h_max 19
_diffrn_reflns_limit_h_min -19
_diffrn_reflns_limit_k_max 34
_diffrn_reflns_limit_k_min -34
_diffrn_reflns_limit_l_max 12
_diffrn_reflns_limit_l_min -13
_diffrn_reflns_number 111649
_diffrn_reflns_point_group_measured_fraction_full 0.991
_diffrn_reflns_point_group_measured_fraction_max 0.993
_diffrn_reflns_theta_full 25.242
_diffrn_reflns_theta_max 27.877
_diffrn_reflns_theta_min 5.115
_exptl_absorpt_coefficient_mu 2.223
_exptl_absorpt_correction_T_max 0.7466
_exptl_absorpt_correction_T_min 0.6267
_exptl_absorpt_correction_type multi-scan
_exptl_absorpt_process_details 'SADABS (Bruker-AXS)'
_exptl_crystal_colour colourless
_exptl_crystal_density_diffrn 1.455
_exptl_crystal_description plate
_exptl_crystal_F_000 1664
_exptl_crystal_size_max 0.500
_exptl_crystal_size_mid 0.400
_exptl_crystal_size_min 0.100
_refine_diff_density_max 0.362
_refine_diff_density_min -0.370
_refine_diff_density_rms 0.072
_refine_ls_extinction_method none
_refine_ls_goodness_of_fit_ref 1.004
_refine_ls_hydrogen_treatment constr
_refine_ls_matrix_type full
_refine_ls_number_parameters 469
_refine_ls_number_reflns 8805
_refine_ls_number_restraints 0
_refine_ls_restrained_S_all 1.004
_refine_ls_R_factor_all 0.0808
_refine_ls_R_factor_gt 0.0390
_refine_ls_shift/su_max 0.001
_refine_ls_shift/su_mean 0.000
_refine_ls_structure_factor_coef Fsqd
_refine_ls_weighting_details 'w=1/[\s^2^(Fo^2^)+(0.0309P)^2^+0.5081P] where P=(Fo^2^+2Fc^2^)/3'
_refine_ls_weighting_scheme calc
_refine_ls_wR_factor_gt 0.0650
_refine_ls_wR_factor_ref 0.0745
_reflns_Friedel_coverage 0.000
_reflns_number_gt 5935
_reflns_number_total 8805
_reflns_threshold_expression 'I > 2\s(I)'
_cod_data_source_file om501158m_si_002.cif
_cod_data_source_block 3
_cod_depositor_comments
;Adding full bibliography for 4085605--4085609.cif.

The following automatic conversions were performed:

'_exptl_absorpt_correction_type' value 'multi-scans' was replaced
with the value 'multi-scan' as specified in the replacement file
'src/cod-tools/trunk/data/replacement-values/replacement_values.lst'.

Automatic conversion script
Id: cif_fix_values 5376 2017-05-30 11:51:03Z andrius 
;
_cod_database_code 4085606
_shelx_space_group_comment
; 
The symmetry employed for this shelxl refinement is uniquely defined 
by the following loop, which should always be used as a source of 
symmetry information in preference to the above space-group names. 
They are only intended as comments. 
;
_shelx_estimated_absorpt_t_min 0.403
_shelx_estimated_absorpt_t_max 0.808

loop_
_space_group_symop_operation_xyz
'x, y, z'
'-x, y+1/2, -z+1/2'
'-x, -y, -z'
'x, -y-1/2, z-1/2'

loop_
_atom_site_label
_atom_site_type_symbol
_atom_site_fract_x
_atom_site_fract_y
_atom_site_fract_z
_atom_site_U_iso_or_equiv
_atom_site_adp_type
_atom_site_occupancy
_atom_site_site_symmetry_order
_atom_site_calc_flag
_atom_site_refinement_flags_posn
_atom_site_refinement_flags_adp
Br1 Br 0.20900(2) 0.26298(2) 0.78085(2) 0.02950(7) Uani 1 1 d . .
Br2 Br 0.02186(2) 0.51981(2) 0.25531(2) 0.03194(8) Uani 1 1 d . .
N1 N -0.08414(13) 0.61773(7) 0.49298(19) 0.0269(5) Uani 1 1 d . .
N2 N 0.04408(14) 0.61249(7) 0.64645(19) 0.0281(5) Uani 1 1 d . .
N3 N 0.27439(14) 0.63490(8) 0.45260(19) 0.0335(5) Uani 1 1 d . .
N4 N 0.50214(14) 0.69179(8) 0.5402(2) 0.0344(5) Uani 1 1 d . .
N5 N 0.09125(13) 0.13376(7) 0.49702(18) 0.0240(4) Uani 1 1 d . .
N6 N 0.21405(13) 0.12592(7) 0.65991(18) 0.0242(4) Uani 1 1 d . .
N7 N 0.50287(14) 0.05211(8) 0.6723(2) 0.0338(5) Uani 1 1 d . .
N8 N 0.62074(14) 0.07860(8) 0.3973(2) 0.0323(5) Uani 1 1 d . .
C1 C -0.00815(16) 0.59021(9) 0.5366(2) 0.0262(5) Uani 1 1 d . .
H1 H 0.0066 0.5594 0.4956 0.031 Uiso 1 1 calc R U
C2 C -0.0818(2) 0.65888(9) 0.5800(3) 0.0389(7) Uani 1 1 d . .
H2 H -0.1281 0.6846 0.5742 0.047 Uiso 1 1 calc R U
C3 C -0.0015(2) 0.65566(10) 0.6745(3) 0.0393(7) Uani 1 1 d . .
H3 H 0.0200 0.6791 0.7478 0.047 Uiso 1 1 calc R U
C4 C -0.15576(17) 0.60642(10) 0.3678(2) 0.0338(6) Uani 1 1 d . .
H4A H -0.1283 0.5840 0.3067 0.041 Uiso 1 1 calc R U
H4B H -0.1743 0.6387 0.3174 0.041 Uiso 1 1 calc R U
C5 C -0.24105(17) 0.58119(9) 0.3960(2) 0.0268(5) Uani 1 1 d . .
C6 C -0.2360(2) 0.53444(10) 0.4636(3) 0.0385(6) Uani 1 1 d . .
H6 H -0.1772 0.5191 0.5001 0.046 Uiso 1 1 calc R U
C7 C -0.3176(3) 0.51052(11) 0.4773(3) 0.0526(9) Uani 1 1 d . .
H7 H -0.3152 0.4787 0.5240 0.063 Uiso 1 1 calc R U
C8 C -0.4029(2) 0.53322(14) 0.4225(3) 0.0551(9) Uani 1 1 d . .
H8 H -0.4589 0.5162 0.4292 0.066 Uiso 1 1 calc R U
C9 C -0.4075(2) 0.57950(14) 0.3594(3) 0.0521(8) Uani 1 1 d . .
H9 H -0.4661 0.5952 0.3246 0.062 Uiso 1 1 calc R U
C10 C -0.32690(18) 0.60331(11) 0.3461(3) 0.0369(6) Uani 1 1 d . .
H10 H -0.3302 0.6356 0.3018 0.044 Uiso 1 1 calc R U
C11 C 0.13697(17) 0.59467(11) 0.7167(2) 0.0379(7) Uani 1 1 d . .
H11A H 0.1390 0.5570 0.7110 0.046 Uiso 1 1 calc R U
H11B H 0.1482 0.6042 0.8158 0.046 Uiso 1 1 calc R U
C12 C 0.21354(17) 0.61694(9) 0.6544(2) 0.0285(6) Uani 1 1 d . .
C13 C 0.20932(18) 0.61598(10) 0.5133(2) 0.0347(6) Uani 1 1 d . .
H13 H 0.1562 0.6007 0.4557 0.042 Uiso 1 1 calc R U
C14 C 0.29217(17) 0.63819(10) 0.7366(2) 0.0333(6) Uani 1 1 d . .
H14 H 0.2988 0.6394 0.8343 0.040 Uiso 1 1 calc R U
C15 C 0.36120(17) 0.65764(9) 0.6764(2) 0.0313(6) Uani 1 1 d . .
H15 H 0.4160 0.6719 0.7324 0.038 Uiso 1 1 calc R U
C16 C 0.34987(16) 0.65623(8) 0.5342(2) 0.0250(5) Uani 1 1 d . .
C17 C 0.41883(16) 0.67941(9) 0.4622(2) 0.0262(5) Uani 1 1 d . .
C18 C 0.39507(18) 0.68908(10) 0.3210(2) 0.0342(6) Uani 1 1 d . .
H18 H 0.3353 0.6797 0.2687 0.041 Uiso 1 1 calc R U
C19 C 0.45806(18) 0.71223(10) 0.2573(3) 0.0359(6) Uani 1 1 d . .
H19 H 0.4423 0.7195 0.1610 0.043 Uiso 1 1 calc R U
C20 C 0.54483(18) 0.72486(9) 0.3353(3) 0.0356(6) Uani 1 1 d . .
H20 H 0.5903 0.7405 0.2938 0.043 Uiso 1 1 calc R U
C21 C 0.56369(18) 0.71416(10) 0.4754(3) 0.0379(6) Uani 1 1 d . .
H21 H 0.6233 0.7230 0.5291 0.046 Uiso 1 1 calc R U
C22 C 0.17204(16) 0.15522(9) 0.5548(2) 0.0254(5) Uani 1 1 d . .
H22 H 0.1958 0.1862 0.5262 0.031 Uiso 1 1 calc R U
C23 C 0.08027(17) 0.08975(9) 0.5681(2) 0.0286(6) Uani 1 1 d . .
H23 H 0.0285 0.0672 0.5493 0.034 Uiso 1 1 calc R U
C24 C 0.15726(17) 0.08502(9) 0.6696(2) 0.0283(6) Uani 1 1 d . .
H24 H 0.1700 0.0583 0.7359 0.034 Uiso 1 1 calc R U
C25 C 0.02138(16) 0.15662(9) 0.3838(2) 0.0281(6) Uani 1 1 d . .
H25A H -0.0098 0.1293 0.3214 0.034 Uiso 1 1 calc R U
H25B H 0.0528 0.1797 0.3291 0.034 Uiso 1 1 calc R U
C26 C -0.05037(16) 0.18616(9) 0.4396(2) 0.0246(5) Uani 1 1 d . .
C27 C -0.02550(19) 0.23074(9) 0.5135(3) 0.0336(6) Uani 1 1 d . .
H27 H 0.0365 0.2432 0.5267 0.040 Uiso 1 1 calc R U
C28 C -0.0902(2) 0.25708(11) 0.5679(3) 0.0496(8) Uani 1 1 d . .
H28 H -0.0728 0.2877 0.6183 0.060 Uiso 1 1 calc R U
C29 C -0.1803(2) 0.23927(14) 0.5495(3) 0.0570(9) Uani 1 1 d . .
H29 H -0.2248 0.2574 0.5877 0.068 Uiso 1 1 calc R U
C30 C -0.2054(2) 0.19524(14) 0.4757(3) 0.0528(9) Uani 1 1 d . .
H30 H -0.2675 0.1829 0.4624 0.063 Uiso 1 1 calc R U
C31 C -0.14046(18) 0.16877(11) 0.4206(3) 0.0378(7) Uani 1 1 d . .
H31 H -0.1583 0.1384 0.3692 0.045 Uiso 1 1 calc R U
C32 C 0.30847(16) 0.13454(9) 0.7433(2) 0.0296(6) Uani 1 1 d . .
H32A H 0.3144 0.1178 0.8345 0.036 Uiso 1 1 calc R U
H32B H 0.3184 0.1716 0.7595 0.036 Uiso 1 1 calc R U
C33 C 0.38202(16) 0.11394(9) 0.6732(2) 0.0257(5) Uani 1 1 d . .
C34 C 0.43410(17) 0.07164(9) 0.7243(2) 0.0326(6) Uani 1 1 d . .
H34 H 0.4198 0.0551 0.8027 0.039 Uiso 1 1 calc R U
C35 C 0.40175(17) 0.13668(9) 0.5563(2) 0.0304(6) Uani 1 1 d . .
H35 H 0.3671 0.1655 0.5158 0.036 Uiso 1 1 calc R U
C36 C 0.47195(17) 0.11708(9) 0.4993(2) 0.0299(6) Uani 1 1 d . .
H36 H 0.4859 0.1321 0.4187 0.036 Uiso 1 1 calc R U
C37 C 0.52192(16) 0.07533(9) 0.5605(2) 0.0257(5) Uani 1 1 d . .
C38 C 0.60325(16) 0.05552(9) 0.5101(2) 0.0262(5) Uani 1 1 d . .
C39 C 0.66001(18) 0.01712(10) 0.5799(2) 0.0346(6) Uani 1 1 d . .
H39 H 0.6444 0.0006 0.6574 0.042 Uiso 1 1 calc R U
C40 C 0.73892(19) 0.00333(11) 0.5356(3) 0.0400(7) Uani 1 1 d . .
H40 H 0.7790 -0.0225 0.5825 0.048 Uiso 1 1 calc R U
C41 C 0.75896(19) 0.02784(10) 0.4209(3) 0.0402(7) Uani 1 1 d . .
H41 H 0.8141 0.0201 0.3896 0.048 Uiso 1 1 calc R U
C42 C 0.69704(19) 0.06349(10) 0.3545(3) 0.0362(6) Uani 1 1 d . .
H42 H 0.7089 0.0785 0.2726 0.043 Uiso 1 1 calc R U

loop_
_atom_site_aniso_label
_atom_site_aniso_U_11
_atom_site_aniso_U_22
_atom_site_aniso_U_33
_atom_site_aniso_U_23
_atom_site_aniso_U_13
_atom_site_aniso_U_12
Br1 0.03246(15) 0.02237(13) 0.03431(13) -0.00043(10) 0.00866(10) 0.00372(11)
Br2 0.04146(16) 0.02623(13) 0.02981(13) -0.00139(10) 0.01140(11) 0.00641(12)
N1 0.0255(12) 0.0220(11) 0.0365(11) 0.0016(9) 0.0137(9) -0.0008(9)
N2 0.0337(12) 0.0259(11) 0.0274(11) -0.0031(8) 0.0128(9) -0.0097(9)
N3 0.0324(13) 0.0395(13) 0.0280(11) -0.0056(9) 0.0055(9) -0.0103(10)
N4 0.0276(12) 0.0392(13) 0.0347(11) -0.0002(10) 0.0031(10) -0.0056(10)
N5 0.0245(11) 0.0219(11) 0.0265(10) 0.0010(8) 0.0073(9) 0.0015(9)
N6 0.0276(11) 0.0199(10) 0.0259(10) 0.0021(8) 0.0078(9) 0.0060(9)
N7 0.0346(13) 0.0355(12) 0.0348(12) 0.0114(9) 0.0147(10) 0.0098(10)
N8 0.0338(13) 0.0316(12) 0.0349(11) -0.0016(9) 0.0150(10) -0.0039(10)
C1 0.0300(14) 0.0220(12) 0.0287(12) -0.0020(10) 0.0110(11) -0.0021(11)
C2 0.0439(18) 0.0191(14) 0.0633(19) -0.0037(12) 0.0330(15) -0.0018(12)
C3 0.0528(19) 0.0283(15) 0.0467(16) -0.0163(12) 0.0322(15) -0.0160(13)
C4 0.0307(15) 0.0351(15) 0.0358(14) 0.0125(11) 0.0076(12) 0.0051(12)
C5 0.0277(14) 0.0295(14) 0.0247(12) -0.0011(10) 0.0091(10) -0.0013(11)
C6 0.0480(18) 0.0326(16) 0.0385(15) 0.0014(12) 0.0175(13) 0.0013(13)
C7 0.089(3) 0.0361(18) 0.0413(17) -0.0083(13) 0.0321(17) -0.0232(18)
C8 0.049(2) 0.082(3) 0.0406(17) -0.0258(17) 0.0230(15) -0.0373(19)
C9 0.0345(18) 0.083(3) 0.0403(16) -0.0054(16) 0.0110(13) -0.0080(17)
C10 0.0292(15) 0.0470(17) 0.0349(14) 0.0014(12) 0.0076(12) 0.0048(13)
C11 0.0385(17) 0.0460(17) 0.0277(13) 0.0043(12) 0.0036(12) -0.0112(13)
C12 0.0302(14) 0.0264(13) 0.0283(13) 0.0029(10) 0.0047(11) -0.0027(11)
C13 0.0304(15) 0.0413(16) 0.0314(14) -0.0069(11) 0.0043(11) -0.0142(12)
C14 0.0332(15) 0.0408(16) 0.0249(13) 0.0037(11) 0.0041(11) -0.0009(13)
C15 0.0256(14) 0.0350(15) 0.0302(13) 0.0005(11) -0.0010(11) -0.0050(11)
C16 0.0237(13) 0.0204(13) 0.0302(13) 0.0003(10) 0.0045(10) 0.0021(10)
C17 0.0263(14) 0.0211(13) 0.0314(13) -0.0039(10) 0.0065(11) 0.0026(10)
C18 0.0302(15) 0.0394(16) 0.0318(14) -0.0008(12) 0.0037(11) -0.0045(12)
C19 0.0396(17) 0.0367(15) 0.0317(14) 0.0014(12) 0.0087(12) -0.0053(13)
C20 0.0354(16) 0.0308(15) 0.0441(16) 0.0007(11) 0.0162(13) -0.0042(12)
C21 0.0274(15) 0.0434(16) 0.0417(16) -0.0002(13) 0.0048(12) -0.0030(13)
C22 0.0255(14) 0.0229(13) 0.0296(13) 0.0037(10) 0.0096(11) 0.0018(11)
C23 0.0315(15) 0.0215(13) 0.0357(14) 0.0014(10) 0.0137(12) -0.0027(11)
C24 0.0378(15) 0.0187(13) 0.0323(13) 0.0042(10) 0.0158(12) 0.0063(11)
C25 0.0284(14) 0.0303(14) 0.0249(12) 0.0048(10) 0.0043(10) -0.0025(11)
C26 0.0253(14) 0.0272(13) 0.0205(11) 0.0058(10) 0.0035(10) 0.0003(11)
C27 0.0381(16) 0.0234(13) 0.0379(14) 0.0066(11) 0.0050(12) 0.0036(12)
C28 0.068(2) 0.0354(17) 0.0416(16) 0.0007(13) 0.0039(15) 0.0189(16)
C29 0.055(2) 0.081(3) 0.0362(16) 0.0112(17) 0.0131(15) 0.041(2)
C30 0.0253(16) 0.095(3) 0.0379(16) 0.0105(17) 0.0063(13) 0.0062(17)
C31 0.0275(15) 0.0538(18) 0.0303(14) -0.0004(12) 0.0024(11) -0.0048(13)
C32 0.0279(15) 0.0309(14) 0.0292(13) -0.0005(10) 0.0042(11) 0.0060(11)
C33 0.0240(13) 0.0260(13) 0.0255(12) -0.0021(10) 0.0020(10) 0.0007(10)
C34 0.0334(15) 0.0360(15) 0.0305(13) 0.0110(11) 0.0116(11) 0.0094(12)
C35 0.0300(15) 0.0254(14) 0.0344(14) 0.0064(11) 0.0040(11) 0.0059(11)
C36 0.0288(15) 0.0359(14) 0.0256(12) 0.0073(11) 0.0071(11) 0.0011(12)
C37 0.0228(13) 0.0266(13) 0.0266(12) 0.0001(10) 0.0034(10) 0.0000(10)
C38 0.0288(14) 0.0247(13) 0.0261(12) -0.0030(10) 0.0081(10) -0.0038(11)
C39 0.0380(16) 0.0349(15) 0.0332(14) 0.0023(11) 0.0125(12) 0.0064(13)
C40 0.0378(16) 0.0371(16) 0.0465(17) -0.0015(13) 0.0125(13) 0.0115(13)
C41 0.0373(16) 0.0343(16) 0.0555(17) -0.0116(13) 0.0243(14) -0.0015(13)
C42 0.0405(17) 0.0341(16) 0.0387(15) -0.0035(12) 0.0186(13) -0.0079(13)

loop_
_atom_type_symbol
_atom_type_description
_atom_type_scat_dispersion_real
_atom_type_scat_dispersion_imag
_atom_type_scat_source
C C 0.0033 0.0016 'International Tables Vol C Tables 4.2.6.8 and 6.1.1.4'
H H 0.0000 0.0000 'International Tables Vol C Tables 4.2.6.8 and 6.1.1.4'
N N 0.0061 0.0033 'International Tables Vol C Tables 4.2.6.8 and 6.1.1.4'
Br Br -0.2901 2.4595 'International Tables Vol C Tables 4.2.6.8 and 6.1.1.4'

loop_
_geom_angle_atom_site_label_1
_geom_angle_atom_site_label_2
_geom_angle_atom_site_label_3
_geom_angle
C1 N1 C2 108.6(2)
C1 N1 C4 124.4(2)
C2 N1 C4 126.9(2)
C1 N2 C3 107.9(2)
C1 N2 C11 124.3(2)
C3 N2 C11 127.7(2)
C13 N3 C16 117.7(2)
C17 N4 C21 117.0(2)
C22 N5 C23 109.10(19)
C22 N5 C25 124.58(19)
C23 N5 C25 126.07(19)
C22 N6 C24 108.52(19)
C22 N6 C32 124.9(2)
C24 N6 C32 126.46(19)
C34 N7 C37 117.1(2)
C42 N8 C38 117.0(2)
N1 C1 N2 109.1(2)
C3 C2 N1 106.7(2)
C2 C3 N2 107.8(2)
N1 C4 C5 114.11(19)
C10 C5 C6 119.5(2)
C10 C5 C4 119.1(2)
C6 C5 C4 121.3(2)
C7 C6 C5 119.2(3)
C6 C7 C8 119.8(3)
C9 C8 C7 120.8(3)
C8 C9 C10 119.5(3)
C9 C10 C5 121.2(3)
N2 C11 C12 112.52(19)
C14 C12 C13 116.8(2)
C14 C12 C11 121.2(2)
C13 C12 C11 121.9(2)
N3 C13 C12 124.7(2)
C12 C14 C15 119.7(2)
C14 C15 C16 119.5(2)
N3 C16 C15 121.7(2)
N3 C16 C17 116.1(2)
C15 C16 C17 122.2(2)
N4 C17 C18 122.4(2)
N4 C17 C16 117.1(2)
C18 C17 C16 120.5(2)
C19 C18 C17 119.7(2)
C18 C19 C20 119.0(2)
C19 C20 C21 118.2(2)
N4 C21 C20 123.7(2)
N5 C22 N6 108.2(2)
C24 C23 N5 106.6(2)
C23 C24 N6 107.6(2)
N5 C25 C26 110.98(18)
C31 C26 C27 119.2(2)
C31 C26 C25 120.7(2)
C27 C26 C25 120.1(2)
C28 C27 C26 120.2(3)
C27 C28 C29 120.3(3)
C30 C29 C28 119.7(3)
C29 C30 C31 120.1(3)
C26 C31 C30 120.4(3)
N6 C32 C33 111.79(18)
C34 C33 C35 116.8(2)
C34 C33 C32 121.1(2)
C35 C33 C32 122.1(2)
N7 C34 C33 125.0(2)
C36 C35 C33 119.4(2)
C35 C36 C37 119.3(2)
N7 C37 C36 122.2(2)
N7 C37 C38 116.4(2)
C36 C37 C38 121.3(2)
N8 C38 C39 122.4(2)
N8 C38 C37 115.8(2)
C39 C38 C37 121.7(2)
C40 C39 C38 119.2(2)
C39 C40 C41 118.8(2)
C42 C41 C40 118.1(2)
N8 C42 C41 124.3(2)

loop_
_geom_bond_atom_site_label_1
_geom_bond_atom_site_label_2
_geom_bond_distance
N1 C1 1.321(3)
N1 C2 1.375(3)
N1 C4 1.471(3)
N2 C1 1.323(3)
N2 C3 1.373(3)
N2 C11 1.468(3)
N3 C13 1.330(3)
N3 C16 1.344(3)
N4 C17 1.339(3)
N4 C21 1.351(3)
N5 C22 1.326(3)
N5 C23 1.378(3)
N5 C25 1.473(3)
N6 C22 1.332(3)
N6 C24 1.374(3)
N6 C32 1.471(3)
N7 C34 1.332(3)
N7 C37 1.343(3)
N8 C42 1.341(3)
N8 C38 1.342(3)
C2 C3 1.340(4)
C4 C5 1.496(3)
C5 C10 1.379(3)
C5 C6 1.390(3)
C6 C7 1.386(4)
C7 C8 1.388(4)
C8 C9 1.359(4)
C9 C10 1.370(4)
C11 C12 1.512(3)
C12 C14 1.378(3)
C12 C13 1.384(3)
C14 C15 1.380(3)
C15 C16 1.380(3)
C16 C17 1.489(3)
C17 C18 1.388(3)
C18 C19 1.369(3)
C19 C20 1.380(3)
C20 C21 1.382(3)
C23 C24 1.346(3)
C25 C26 1.506(3)
C26 C31 1.374(3)
C26 C27 1.384(3)
C27 C28 1.375(4)
C28 C29 1.378(4)
C29 C30 1.372(4)
C30 C31 1.384(4)
C32 C33 1.505(3)
C33 C34 1.379(3)
C33 C35 1.386(3)
C35 C36 1.378(3)
C36 C37 1.382(3)
C37 C38 1.485(3)
C38 C39 1.391(3)
C39 C40 1.374(3)
C40 C41 1.389(4)
C41 C42 1.369(4)
